data_1514531
loop_
_publ_author_name
'Nippe, Michael'
'Khnayzer, Rony S.'
'Panetier, Julien A.'
'Zee, David Z.'
'Olaiya, Babatunde S.'
'Head-Gordon, Martin'
'Chang, Christopher J.'
'Castellano, Felix N.'
'Long, Jeffrey R.'

_publ_section_title
;
 Catalytic proton reduction with transition metal complexes of the
 redox-active ligand bpy2PYMe
;
_journal_issue 10
_journal_name_full 'Chemical Science'
_journal_page_first 3934
_journal_paper_doi 10.1039/c3sc51660a
_journal_volume 4
_journal_year 2013
_chemical_formula_moiety 'C29 H21 Zn F6 N5 O6 S2'
_chemical_formula_sum 'C31 H24 F6 N6 O6 S2 Zn'
_chemical_formula_weight 820.05
_chemical_name_common '[Zn(bpy2py)OTf)OTf*CH3CN'
_chemical_name_systematic
; 
 ? 
;
_space_group_IT_number 2
_symmetry_cell_setting triclinic
_symmetry_space_group_name_Hall '-P 1'
_symmetry_space_group_name_H-M 'P -1'
_atom_sites_solution_hydrogens geom
_atom_sites_solution_primary direct
_atom_sites_solution_secondary difmap
_audit_creation_method SHELXL-97
_cell_angle_alpha 92.8740(10)
_cell_angle_beta 91.8050(10)
_cell_angle_gamma 91.2320(10)
_cell_formula_units_Z 2
_cell_length_a 9.8290(3)
_cell_length_b 12.2969(3)
_cell_length_c 13.4196(4)
_cell_measurement_reflns_used 9956
_cell_measurement_temperature 100(2)
_cell_measurement_theta_max 25.3584
_cell_measurement_theta_min 2.1923
_cell_volume 1618.70(8)
_computing_cell_refinement 'Bruker APEX2 v. 2009.1'
_computing_data_collection 'Bruker APEX2 v. 2009.1'
_computing_data_reduction 'Bruker APEX2 v. 2009.1'
_computing_molecular_graphics DIAMOND
_computing_publication_material CIFTAB
_computing_structure_refinement 'SHELXL-97 (Sheldrick, 2008)'
_computing_structure_solution 'SHELXS-97 (Sheldrick, 2008)'
_diffrn_ambient_temperature 100(2)
_diffrn_detector_area_resol_mean 8.366
_diffrn_measured_fraction_theta_full 0.987
_diffrn_measured_fraction_theta_max 0.987
_diffrn_measurement_device_type 'Bruker APEX-II CCD'
_diffrn_measurement_method '\f and \w scans'
_diffrn_radiation_monochromator 'QUAZAR multilayer mirrors'
_diffrn_radiation_source 'microfocus sealed tube'
_diffrn_radiation_type MoK\a
_diffrn_radiation_wavelength 0.71073
_diffrn_reflns_av_R_equivalents 0.0223
_diffrn_reflns_av_sigmaI/netI 0.0181
_diffrn_reflns_limit_h_max 11
_diffrn_reflns_limit_h_min -11
_diffrn_reflns_limit_k_max 14
_diffrn_reflns_limit_k_min -14
_diffrn_reflns_limit_l_max 14
_diffrn_reflns_limit_l_min -16
_diffrn_reflns_number 25512
_diffrn_reflns_theta_full 25.36
_diffrn_reflns_theta_max 25.36
_diffrn_reflns_theta_min 1.52
_exptl_absorpt_coefficient_mu 0.978
_exptl_absorpt_correction_T_max 0.8592
_exptl_absorpt_correction_T_min 0.7646
_exptl_absorpt_correction_type multi-scan
_exptl_absorpt_process_details SADABS
_exptl_crystal_colour white
_exptl_crystal_density_diffrn 1.682
_exptl_crystal_density_method 'not measured'
_exptl_crystal_description block
_exptl_crystal_F_000 832
_exptl_crystal_size_max 0.29
_exptl_crystal_size_mid 0.22
_exptl_crystal_size_min 0.16
_refine_diff_density_max 0.612
_refine_diff_density_min -0.539
_refine_diff_density_rms 0.062
_refine_ls_extinction_method none
_refine_ls_goodness_of_fit_ref 1.085
_refine_ls_hydrogen_treatment constr
_refine_ls_matrix_type full
_refine_ls_number_parameters 471
_refine_ls_number_reflns 5878
_refine_ls_number_restraints 0
_refine_ls_restrained_S_all 1.085
_refine_ls_R_factor_all 0.0303
_refine_ls_R_factor_gt 0.0284
_refine_ls_shift/su_max 0.002
_refine_ls_shift/su_mean 0.000
_refine_ls_structure_factor_coef Fsqd
_refine_ls_weighting_details 'calc w=1/[\s^2^(Fo^2^)+(0.0387P)^2^+1.6198P] where P=(Fo^2^+2Fc^2^)/3'
_refine_ls_weighting_scheme calc
_refine_ls_wR_factor_gt 0.0786
_refine_ls_wR_factor_ref 0.0798
_reflns_number_gt 5558
_reflns_number_total 5878
_reflns_threshold_expression >2sigma(I)
_cod_data_source_file c3sc51660a.txt
_cod_data_source_block 5
_cod_original_sg_symbol_H-M P-1
_cod_database_code 1514531

loop_
_symmetry_equiv_pos_as_xyz
'x, y, z'
'-x, -y, -z'

loop_
_atom_site_label
_atom_site_type_symbol
_atom_site_fract_x
_atom_site_fract_y
_atom_site_fract_z
_atom_site_U_iso_or_equiv
_atom_site_adp_type
_atom_site_occupancy
_atom_site_symmetry_multiplicity
_atom_site_calc_flag
_atom_site_refinement_flags
Zn1 Zn 0.01437(2) 0.709265(17) 0.240712(15) 0.01408(8) Uani 1 1 d .
S1 S -0.25472(5) 0.75539(4) 0.37126(4) 0.01671(12) Uani 1 1 d .
S2 S 0.45720(6) 0.73058(5) 0.77668(4) 0.02935(14) Uani 1 1 d .
F1 F -0.43041(13) 0.89924(11) 0.43017(10) 0.0303(3) Uani 1 1 d .
F2 F -0.48732(13) 0.81305(11) 0.29108(11) 0.0332(3) Uani 1 1 d .
F3 F -0.32888(13) 0.93829(10) 0.29598(10) 0.0279(3) Uani 1 1 d .
F4 F 0.6435(2) 0.88671(15) 0.80000(15) 0.0624(5) Uani 1 1 d .
F5 F 0.70992(14) 0.74358(14) 0.72012(11) 0.0405(4) Uani 1 1 d .
F6 F 0.57571(18) 0.85258(16) 0.64772(13) 0.0576(5) Uani 1 1 d .
O1 O -0.20516(15) 0.72605(12) 0.27174(10) 0.0199(3) Uani 1 1 d .
O2 O -0.15504(14) 0.81350(12) 0.43600(11) 0.0220(3) Uani 1 1 d .
O3 O -0.33073(15) 0.66956(12) 0.41452(11) 0.0228(3) Uani 1 1 d .
O4 O 0.50781(18) 0.69130(17) 0.86960(13) 0.0395(4) Uani 1 1 d .
O5 O 0.3523(2) 0.80921(19) 0.78371(16) 0.0545(6) Uani 1 1 d .
O6 O 0.43445(18) 0.64740(15) 0.69758(14) 0.0382(4) Uani 1 1 d .
N1 N 0.19199(17) 0.62997(13) 0.18902(12) 0.0158(3) Uani 1 1 d .
N1S N 0.2586(4) 0.8894(3) 0.0632(3) 0.0735(9) Uani 1 1 d .
N2 N -0.02995(18) 0.67081(14) 0.08689(12) 0.0178(4) Uani 1 1 d .
N3 N 0.14961(16) 0.77419(13) 0.35399(12) 0.0149(3) Uani 1 1 d .
N4 N 0.00315(18) 0.88382(14) 0.22807(13) 0.0188(4) Uani 1 1 d .
N5 N 0.00629(16) 0.56361(13) 0.32272(11) 0.0145(3) Uani 1 1 d .
C1 C 0.2919(2) 0.60007(16) 0.25139(14) 0.0154(4) Uani 1 1 d .
C1S C 0.3761(4) 0.8885(3) 0.0617(3) 0.0608(9) Uani 1 1 d .
C2 C 0.4185(2) 0.57329(17) 0.21521(16) 0.0207(4) Uani 1 1 d .
H2 H 0.4895 0.5509 0.2587 0.025 Uiso 1 1 calc R
C2S C 0.5241(4) 0.8845(4) 0.0647(3) 0.0766(11) Uani 1 1 d .
H2SA H 0.5567 0.8778 -0.0036 0.115 Uiso 1 1 calc R
H2SB H 0.5530 0.8215 0.1013 0.115 Uiso 1 1 calc R
H2SC H 0.5622 0.9514 0.0983 0.115 Uiso 1 1 calc R
C3 C 0.4383(2) 0.58019(18) 0.11369(17) 0.0249(5) Uani 1 1 d .
H3 H 0.5256 0.5662 0.0880 0.030 Uiso 1 1 calc R
C4 C 0.3331(2) 0.60707(18) 0.04941(16) 0.0232(5) Uani 1 1 d .
H4 H 0.3458 0.6099 -0.0203 0.028 Uiso 1 1 calc R
C5 C 0.2081(2) 0.62982(16) 0.09027(15) 0.0182(4) Uani 1 1 d .
C6 C 0.0800(2) 0.64836(16) 0.03204(15) 0.0182(4) Uani 1 1 d .
C7 C 0.0689(2) 0.63651(18) -0.07157(16) 0.0242(5) Uani 1 1 d .
H7 H 0.1472 0.6229 -0.1096 0.029 Uiso 1 1 calc R
C8 C -0.0574(3) 0.64480(19) -0.11859(16) 0.0272(5) Uani 1 1 d .
H8 H -0.0664 0.6371 -0.1893 0.033 Uiso 1 1 calc R
C9 C -0.1706(2) 0.66435(18) -0.06222(16) 0.0253(5) Uani 1 1 d .
H9 H -0.2587 0.6682 -0.0930 0.030 Uiso 1 1 calc R
C10 C -0.1519(2) 0.67806(18) 0.04032(16) 0.0216(4) Uani 1 1 d .
H10 H -0.2288 0.6933 0.0794 0.026 Uiso 1 1 calc R
C11 C 0.23440(19) 0.71250(16) 0.40575(14) 0.0153(4) Uani 1 1 d .
C12 C 0.3017(2) 0.75435(17) 0.49206(15) 0.0183(4) Uani 1 1 d .
H12 H 0.3627 0.7108 0.5282 0.022 Uiso 1 1 calc R
C13 C 0.2784(2) 0.86106(18) 0.52477(16) 0.0220(4) Uani 1 1 d .
H13 H 0.3189 0.8896 0.5861 0.026 Uiso 1 1 calc R
C14 C 0.1965(2) 0.92577(17) 0.46829(16) 0.0211(4) Uani 1 1 d .
H14 H 0.1828 0.9998 0.4884 0.025 Uiso 1 1 calc R
C15 C 0.1346(2) 0.87977(16) 0.38133(15) 0.0169(4) Uani 1 1 d .
C16 C 0.0528(2) 0.94193(17) 0.30937(15) 0.0180(4) Uani 1 1 d .
C17 C 0.0319(2) 1.05322(18) 0.32251(17) 0.0243(5) Uani 1 1 d .
H17 H 0.0676 1.0931 0.3803 0.029 Uiso 1 1 calc R
C18 C -0.0418(2) 1.10471(18) 0.24999(18) 0.0289(5) Uani 1 1 d .
H18 H -0.0593 1.1802 0.2584 0.035 Uiso 1 1 calc R
C19 C -0.0899(2) 1.04607(19) 0.16526(18) 0.0285(5) Uani 1 1 d .
H19 H -0.1388 1.0804 0.1139 0.034 Uiso 1 1 calc R
C20 C -0.0647(2) 0.93583(18) 0.15739(16) 0.0245(5) Uani 1 1 d .
H20 H -0.0970 0.8951 0.0991 0.029 Uiso 1 1 calc R
C21 C 0.12093(19) 0.52617(16) 0.36676(13) 0.0138(4) Uani 1 1 d .
C22 C 0.1194(2) 0.42704(16) 0.41199(14) 0.0159(4) Uani 1 1 d .
H22 H 0.1994 0.4028 0.4447 0.019 Uiso 1 1 calc R
C23 C 0.0009(2) 0.36340(16) 0.40941(14) 0.0175(4) Uani 1 1 d .
H23 H -0.0011 0.2958 0.4407 0.021 Uiso 1 1 calc R
C24 C -0.1146(2) 0.39974(16) 0.36061(14) 0.0176(4) Uani 1 1 d .
H24 H -0.1962 0.3567 0.3554 0.021 Uiso 1 1 calc R
C25 C -0.1076(2) 0.50020(16) 0.31990(14) 0.0158(4) Uani 1 1 d .
H25 H -0.1873 0.5263 0.2881 0.019 Uiso 1 1 calc R
C26 C 0.25446(19) 0.59527(16) 0.36239(14) 0.0149(4) Uani 1 1 d .
C27 C 0.3700(2) 0.54229(17) 0.42119(15) 0.0186(4) Uani 1 1 d .
H27A H 0.3876 0.4703 0.3902 0.028 Uiso 1 1 calc R
H27B H 0.3433 0.5345 0.4903 0.028 Uiso 1 1 calc R
H27C H 0.4526 0.5882 0.4205 0.028 Uiso 1 1 calc R
C28 C -0.3826(2) 0.85716(17) 0.34540(17) 0.0223(5) Uani 1 1 d .
C29 C 0.6031(3) 0.8079(2) 0.73395(18) 0.0337(6) Uani 1 1 d .

loop_
_atom_site_aniso_label
_atom_site_aniso_U_11
_atom_site_aniso_U_22
_atom_site_aniso_U_33
_atom_site_aniso_U_23
_atom_site_aniso_U_13
_atom_site_aniso_U_12
Zn1 0.01511(13) 0.01442(13) 0.01265(12) 0.00007(9) -0.00029(9) 0.00125(9)
S1 0.0142(2) 0.0163(2) 0.0197(2) 0.00079(19) 0.00106(19) 0.00101(19)
S2 0.0212(3) 0.0401(3) 0.0279(3) 0.0087(2) 0.0039(2) 0.0087(2)
F1 0.0248(7) 0.0272(7) 0.0392(8) -0.0036(6) 0.0113(6) 0.0051(5)
F2 0.0223(7) 0.0275(7) 0.0487(8) -0.0013(6) -0.0131(6) 0.0019(5)
F3 0.0302(7) 0.0193(6) 0.0348(7) 0.0060(5) 0.0034(6) 0.0032(5)
F4 0.0731(13) 0.0476(11) 0.0646(12) -0.0114(9) 0.0079(10) -0.0164(9)
F5 0.0247(7) 0.0589(10) 0.0389(8) 0.0078(7) 0.0052(6) 0.0058(7)
F6 0.0501(10) 0.0751(13) 0.0511(10) 0.0396(9) 0.0013(8) 0.0016(9)
O1 0.0207(7) 0.0188(7) 0.0205(7) 0.0008(6) 0.0021(6) 0.0035(6)
O2 0.0175(7) 0.0243(8) 0.0239(8) -0.0008(6) 0.0003(6) -0.0010(6)
O3 0.0193(7) 0.0217(8) 0.0279(8) 0.0055(6) 0.0025(6) -0.0010(6)
O4 0.0319(9) 0.0604(13) 0.0280(9) 0.0155(8) 0.0052(7) 0.0033(9)
O5 0.0391(11) 0.0666(14) 0.0608(13) 0.0107(11) 0.0144(10) 0.0288(10)
O6 0.0293(9) 0.0446(11) 0.0406(10) 0.0055(8) -0.0073(8) 0.0014(8)
N1 0.0179(8) 0.0139(8) 0.0156(8) -0.0001(6) 0.0019(7) -0.0006(7)
N1S 0.072(2) 0.066(2) 0.083(2) 0.0048(17) 0.0045(18) -0.0001(17)
N2 0.0216(9) 0.0159(9) 0.0158(8) 0.0007(7) 0.0001(7) 0.0013(7)
N3 0.0140(8) 0.0146(8) 0.0159(8) 0.0002(6) 0.0028(6) -0.0016(6)
N4 0.0200(9) 0.0171(9) 0.0193(9) 0.0019(7) 0.0014(7) 0.0010(7)
N5 0.0148(8) 0.0159(8) 0.0125(8) -0.0015(6) 0.0009(6) 0.0006(6)
C1 0.0165(10) 0.0121(9) 0.0175(10) 0.0000(7) 0.0014(8) -0.0019(7)
C1S 0.061(2) 0.060(2) 0.059(2) -0.0095(17) -0.0007(17) -0.0018(17)
C2 0.0184(10) 0.0201(11) 0.0238(11) 0.0007(8) 0.0017(8) 0.0014(8)
C2S 0.073(3) 0.097(3) 0.060(2) 0.008(2) 0.006(2) 0.005(2)
C3 0.0210(11) 0.0257(12) 0.0284(11) 0.0001(9) 0.0090(9) 0.0028(9)
C4 0.0272(11) 0.0237(11) 0.0191(10) 0.0012(8) 0.0077(9) 0.0019(9)
C5 0.0237(11) 0.0141(10) 0.0168(10) -0.0001(8) 0.0030(8) 0.0000(8)
C6 0.0240(11) 0.0133(10) 0.0175(10) 0.0018(8) 0.0016(8) 0.0001(8)
C7 0.0318(12) 0.0248(12) 0.0164(10) 0.0010(9) 0.0043(9) 0.0017(9)
C8 0.0388(13) 0.0269(12) 0.0154(10) 0.0006(9) -0.0031(9) 0.0014(10)
C9 0.0295(12) 0.0237(12) 0.0222(11) 0.0015(9) -0.0072(9) 0.0010(9)
C10 0.0222(11) 0.0224(11) 0.0199(10) 0.0009(8) -0.0021(8) 0.0013(8)
C11 0.0140(9) 0.0163(10) 0.0158(9) 0.0013(8) 0.0035(7) -0.0022(8)
C12 0.0165(10) 0.0207(11) 0.0175(10) 0.0023(8) 0.0006(8) -0.0022(8)
C13 0.0213(11) 0.0244(11) 0.0194(10) -0.0032(8) -0.0007(8) -0.0050(9)
C14 0.0208(10) 0.0177(10) 0.0242(11) -0.0045(8) 0.0020(9) -0.0022(8)
C15 0.0148(9) 0.0171(10) 0.0187(10) -0.0007(8) 0.0045(8) -0.0022(8)
C16 0.0156(10) 0.0172(10) 0.0214(10) 0.0010(8) 0.0053(8) -0.0006(8)
C17 0.0260(11) 0.0187(11) 0.0279(11) -0.0010(9) 0.0017(9) -0.0001(9)
C18 0.0328(13) 0.0168(11) 0.0376(13) 0.0034(10) 0.0033(10) 0.0043(9)
C19 0.0318(12) 0.0241(12) 0.0304(12) 0.0083(10) -0.0005(10) 0.0056(10)
C20 0.0285(12) 0.0218(11) 0.0232(11) 0.0030(9) -0.0018(9) 0.0012(9)
C21 0.0151(9) 0.0154(10) 0.0106(9) -0.0025(7) 0.0016(7) 0.0011(8)
C22 0.0174(10) 0.0171(10) 0.0129(9) -0.0008(8) 0.0006(7) 0.0027(8)
C23 0.0229(10) 0.0142(10) 0.0153(9) 0.0001(8) 0.0029(8) -0.0002(8)
C24 0.0183(10) 0.0171(10) 0.0171(10) -0.0024(8) 0.0034(8) -0.0027(8)
C25 0.0147(9) 0.0181(10) 0.0142(9) -0.0028(8) 0.0006(7) 0.0010(8)
C26 0.0131(9) 0.0156(10) 0.0163(9) 0.0012(8) 0.0010(7) -0.0002(7)
C27 0.0143(10) 0.0211(11) 0.0204(10) 0.0030(8) -0.0017(8) 0.0012(8)
C28 0.0188(10) 0.0186(11) 0.0293(11) 0.0003(9) -0.0002(9) 0.0002(8)
C29 0.0337(13) 0.0388(14) 0.0293(12) 0.0072(11) 0.0019(10) 0.0045(11)

loop_
_atom_type_symbol
_atom_type_description
_atom_type_scat_dispersion_real
_atom_type_scat_dispersion_imag
_atom_type_scat_source
C C 0.0033 0.0016 'International Tables Vol C Tables 4.2.6.8 and 6.1.1.4'
H H 0.0000 0.0000 'International Tables Vol C Tables 4.2.6.8 and 6.1.1.4'
N N 0.0061 0.0033 'International Tables Vol C Tables 4.2.6.8 and 6.1.1.4'
O O 0.0106 0.0060 'International Tables Vol C Tables 4.2.6.8 and 6.1.1.4'
F F 0.0171 0.0103 'International Tables Vol C Tables 4.2.6.8 and 6.1.1.4'
S S 0.1246 0.1234 'International Tables Vol C Tables 4.2.6.8 and 6.1.1.4'
Zn Zn 0.2839 1.4301 'International Tables Vol C Tables 4.2.6.8 and 6.1.1.4'

loop_
_geom_angle_atom_site_label_1
_geom_angle_atom_site_label_2
_geom_angle_atom_site_label_3
_geom_angle
N3 Zn1 N2 149.50(7)
N3 Zn1 N1 83.18(6)
N2 Zn1 N1 75.60(6)
N3 Zn1 N5 86.96(6)
N2 Zn1 N5 109.94(6)
N1 Zn1 N5 79.47(6)
N3 Zn1 N4 75.96(6)
N2 Zn1 N4 94.85(6)
N1 Zn1 N4 118.07(6)
N5 Zn1 N4 153.08(6)
N3 Zn1 O1 115.15(6)
N2 Zn1 O1 91.71(6)
N1 Zn1 O1 156.50(6)
N5 Zn1 O1 86.65(6)
N4 Zn1 O1 82.15(6)
O3 S1 O2 116.38(9)
O3 S1 O1 113.90(9)
O2 S1 O1 113.68(9)
O3 S1 C28 103.91(9)
O2 S1 C28 104.08(9)
O1 S1 C28 102.76(9)
O5 S2 O4 116.03(12)
O5 S2 O6 114.39(13)
O4 S2 O6 114.70(12)
O5 S2 C29 103.76(13)
O4 S2 C29 102.68(11)
O6 S2 C29 102.77(11)
S1 O1 Zn1 123.02(8)
C1 N1 C5 121.55(17)
C1 N1 Zn1 122.32(13)
C5 N1 Zn1 115.09(13)
C10 N2 C6 119.06(17)
C10 N2 Zn1 125.82(14)
C6 N2 Zn1 114.74(13)
C11 N3 C15 120.59(17)
C11 N3 Zn1 122.80(13)
C15 N3 Zn1 116.07(13)
C20 N4 C16 118.62(18)
C20 N4 Zn1 126.87(15)
C16 N4 Zn1 113.63(13)
C25 N5 C21 118.49(17)
C25 N5 Zn1 120.64(13)
C21 N5 Zn1 120.26(13)
N1 C1 C2 120.33(18)
N1 C1 C26 115.69(17)
C2 C1 C26 123.96(18)
N1S C1S C2S 177.0(4)
C3 C2 C1 118.1(2)
C3 C2 H2 120.9
C1 C2 H2 120.9
C1S C2S H2SA 109.5
C1S C2S H2SB 109.5
H2SA C2S H2SB 109.5
C1S C2S H2SC 109.5
H2SA C2S H2SC 109.5
H2SB C2S H2SC 109.5
C4 C3 C2 121.0(2)
C4 C3 H3 119.5
C2 C3 H3 119.5
C3 C4 C5 117.69(19)
C3 C4 H4 121.2
C5 C4 H4 121.2
N1 C5 C4 121.01(19)
N1 C5 C6 113.67(18)
C4 C5 C6 125.19(18)
N2 C6 C7 121.00(19)
N2 C6 C5 115.49(17)
C7 C6 C5 123.37(19)
C8 C7 C6 119.2(2)
C8 C7 H7 120.4
C6 C7 H7 120.4
C7 C8 C9 119.7(2)
C7 C8 H8 120.1
C9 C8 H8 120.1
C8 C9 C10 118.0(2)
C8 C9 H9 121.0
C10 C9 H9 121.0
N2 C10 C9 122.9(2)
N2 C10 H10 118.6
C9 C10 H10 118.6
N3 C11 C12 120.70(18)
N3 C11 C26 116.41(17)
C12 C11 C26 122.88(18)
C11 C12 C13 118.81(19)
C11 C12 H12 120.6
C13 C12 H12 120.6
C14 C13 C12 120.08(19)
C14 C13 H13 120.0
C12 C13 H13 120.0
C13 C14 C15 118.21(19)
C13 C14 H14 120.9
C15 C14 H14 120.9
N3 C15 C14 121.33(19)
N3 C15 C16 114.69(17)
C14 C15 C16 123.93(19)
N4 C16 C17 121.60(19)
N4 C16 C15 115.43(17)
C17 C16 C15 122.93(19)
C18 C17 C16 118.8(2)
C18 C17 H17 120.6
C16 C17 H17 120.6
C19 C18 C17 119.8(2)
C19 C18 H18 120.1
C17 C18 H18 120.1
C18 C19 C20 118.0(2)
C18 C19 H19 121.0
C20 C19 H19 121.0
N4 C20 C19 123.1(2)
N4 C20 H20 118.5
C19 C20 H20 118.5
N5 C21 C22 120.68(18)
N5 C21 C26 118.26(17)
C22 C21 C26 121.04(17)
C23 C22 C21 120.02(18)
C23 C22 H22 120.0
C21 C22 H22 120.0
C24 C23 C22 119.15(19)
C24 C23 H23 120.4
C22 C23 H23 120.4
C25 C24 C23 117.97(19)
C25 C24 H24 121.0
C23 C24 H24 121.0
N5 C25 C24 123.60(18)
N5 C25 H25 118.2
C24 C25 H25 118.2
C27 C26 C11 109.56(16)
C27 C26 C1 109.61(16)
C11 C26 C1 108.89(15)
C27 C26 C21 110.15(16)
C11 C26 C21 110.74(15)
C1 C26 C21 107.86(15)
C26 C27 H27A 109.5
C26 C27 H27B 109.5
H27A C27 H27B 109.5
C26 C27 H27C 109.5
H27A C27 H27C 109.5
H27B C27 H27C 109.5
F1 C28 F2 107.87(17)
F1 C28 F3 108.08(17)
F2 C28 F3 108.49(18)
F1 C28 S1 110.39(15)
F2 C28 S1 111.09(14)
F3 C28 S1 110.81(14)
F4 C29 F6 108.1(2)
F4 C29 F5 106.8(2)
F6 C29 F5 107.1(2)
F4 C29 S2 111.75(18)
F6 C29 S2 111.92(18)
F5 C29 S2 110.96(18)

loop_
_geom_bond_atom_site_label_1
_geom_bond_atom_site_label_2
_geom_bond_distance
Zn1 N3 2.1025(16)
Zn1 N2 2.1239(17)
Zn1 N1 2.1358(17)
Zn1 N5 2.1500(17)
Zn1 N4 2.1666(17)
Zn1 O1 2.2224(14)
S1 O3 1.4367(16)
S1 O2 1.4420(15)
S1 O1 1.4667(15)
S1 C28 1.830(2)
S2 O5 1.4307(19)
S2 O4 1.4378(18)
S2 O6 1.445(2)
S2 C29 1.827(3)
F1 C28 1.330(3)
F2 C28 1.332(3)
F3 C28 1.334(3)
F4 C29 1.325(3)
F5 C29 1.340(3)
F6 C29 1.328(3)
N1 C1 1.339(3)
N1 C5 1.340(3)
N1S C1S 1.156(5)
N2 C10 1.341(3)
N2 C6 1.352(3)
N3 C11 1.340(3)
N3 C15 1.344(3)
N4 C20 1.339(3)
N4 C16 1.346(3)
N5 C25 1.349(3)
N5 C21 1.356(3)
C1 C2 1.390(3)
C1 C26 1.549(3)
C1S C2S 1.456(5)
C2 C3 1.389(3)
C2 H2 0.9500
C2S H2SA 0.9800
C2S H2SB 0.9800
C2S H2SC 0.9800
C3 C4 1.382(3)
C3 H3 0.9500
C4 C5 1.389(3)
C4 H4 0.9500
C5 C6 1.489(3)
C6 C7 1.391(3)
C7 C8 1.383(3)
C7 H7 0.9500
C8 C9 1.384(3)
C8 H8 0.9500
C9 C10 1.384(3)
C9 H9 0.9500
C10 H10 0.9500
C11 C12 1.386(3)
C11 C26 1.546(3)
C12 C13 1.389(3)
C12 H12 0.9500
C13 C14 1.381(3)
C13 H13 0.9500
C14 C15 1.388(3)
C14 H14 0.9500
C15 C16 1.488(3)
C16 C17 1.392(3)
C17 C18 1.382(3)
C17 H17 0.9500
C18 C19 1.380(3)
C18 H18 0.9500
C19 C20 1.383(3)
C19 H19 0.9500
C20 H20 0.9500
C21 C22 1.389(3)
C21 C26 1.552(3)
C22 C23 1.388(3)
C22 H22 0.9500
C23 C24 1.386(3)
C23 H23 0.9500
C24 C25 1.377(3)
C24 H24 0.9500
C25 H25 0.9500
C26 C27 1.537(3)
C27 H27A 0.9800
C27 H27B 0.9800
C27 H27C 0.9800

loop_
_geom_torsion_atom_site_label_1
_geom_torsion_atom_site_label_2
_geom_torsion_atom_site_label_3
_geom_torsion_atom_site_label_4
_geom_torsion
O3 S1 O1 Zn1 -112.85(10)
O2 S1 O1 Zn1 23.61(13)
C28 S1 O1 Zn1 135.43(10)
N3 Zn1 O1 S1 -14.16(12)
N2 Zn1 O1 S1 -179.23(10)
N1 Zn1 O1 S1 124.49(14)
N5 Zn1 O1 S1 70.89(10)
N4 Zn1 O1 S1 -84.57(10)
N3 Zn1 N1 C1 31.67(15)
N2 Zn1 N1 C1 -170.42(16)
N5 Zn1 N1 C1 -56.48(15)
N4 Zn1 N1 C1 101.75(16)
O1 Zn1 N1 C1 -111.30(18)
N3 Zn1 N1 C5 -136.87(15)
N2 Zn1 N1 C5 21.03(14)
N5 Zn1 N1 C5 134.97(15)
N4 Zn1 N1 C5 -66.79(15)
O1 Zn1 N1 C5 80.2(2)
N3 Zn1 N2 C10 -143.34(17)
N1 Zn1 N2 C10 169.29(18)
N5 Zn1 N2 C10 96.38(17)
N4 Zn1 N2 C10 -72.95(17)
O1 Zn1 N2 C10 9.32(17)
N3 Zn1 N2 C6 29.5(2)
N1 Zn1 N2 C6 -17.91(14)
N5 Zn1 N2 C6 -90.82(15)
N4 Zn1 N2 C6 99.85(14)
O1 Zn1 N2 C6 -177.88(14)
N2 Zn1 N3 C11 -95.03(18)
N1 Zn1 N3 C11 -49.16(15)
N5 Zn1 N3 C11 30.59(15)
N4 Zn1 N3 C11 -170.39(16)
O1 Zn1 N3 C11 115.45(14)
N2 Zn1 N3 C15 93.40(17)
N1 Zn1 N3 C15 139.27(14)
N5 Zn1 N3 C15 -140.98(14)
N4 Zn1 N3 C15 18.05(13)
O1 Zn1 N3 C15 -56.12(15)
N3 Zn1 N4 C20 174.10(19)
N2 Zn1 N4 C20 23.63(18)
N1 Zn1 N4 C20 99.89(18)
N5 Zn1 N4 C20 -133.75(18)
O1 Zn1 N4 C20 -67.43(18)
N3 Zn1 N4 C16 -16.93(14)
N2 Zn1 N4 C16 -167.40(14)
N1 Zn1 N4 C16 -91.14(15)
N5 Zn1 N4 C16 35.2(2)
O1 Zn1 N4 C16 101.54(14)
N3 Zn1 N5 C25 148.94(14)
N2 Zn1 N5 C25 -57.10(15)
N1 Zn1 N5 C25 -127.44(15)
N4 Zn1 N5 C25 98.84(18)
O1 Zn1 N5 C25 33.50(14)
N3 Zn1 N5 C21 -40.17(14)
N2 Zn1 N5 C21 113.79(14)
N1 Zn1 N5 C21 43.45(14)
N4 Zn1 N5 C21 -90.26(19)
O1 Zn1 N5 C21 -155.60(14)
C5 N1 C1 C2 3.4(3)
Zn1 N1 C1 C2 -164.42(15)
C5 N1 C1 C26 -175.17(17)
Zn1 N1 C1 C26 17.0(2)
N1 C1 C2 C3 1.0(3)
C26 C1 C2 C3 179.43(19)
C1 C2 C3 C4 -3.5(3)
C2 C3 C4 C5 1.7(3)
C1 N1 C5 C4 -5.3(3)
Zn1 N1 C5 C4 163.35(16)
C1 N1 C5 C6 170.83(17)
Zn1 N1 C5 C6 -20.5(2)
C3 C4 C5 N1 2.6(3)
C3 C4 C5 C6 -173.0(2)
C10 N2 C6 C7 2.2(3)
Zn1 N2 C6 C7 -171.11(16)
C10 N2 C6 C5 -173.58(18)
Zn1 N2 C6 C5 13.1(2)
N1 C5 C6 N2 4.9(3)
C4 C5 C6 N2 -179.1(2)
N1 C5 C6 C7 -170.77(19)
C4 C5 C6 C7 5.2(3)
N2 C6 C7 C8 -1.9(3)
C5 C6 C7 C8 173.6(2)
C6 C7 C8 C9 -0.2(3)
C7 C8 C9 C10 1.8(3)
C6 N2 C10 C9 -0.5(3)
Zn1 N2 C10 C9 172.01(16)
C8 C9 C10 N2 -1.5(3)
C15 N3 C11 C12 4.1(3)
Zn1 N3 C11 C12 -167.09(14)
C15 N3 C11 C26 -174.44(17)
Zn1 N3 C11 C26 14.4(2)
N3 C11 C12 C13 0.8(3)
C26 C11 C12 C13 179.28(18)
C11 C12 C13 C14 -4.2(3)
C12 C13 C14 C15 2.7(3)
C11 N3 C15 C14 -5.7(3)
Zn1 N3 C15 C14 166.05(15)
C11 N3 C15 C16 171.78(17)
Zn1 N3 C15 C16 -16.5(2)
C13 C14 C15 N3 2.3(3)
C13 C14 C15 C16 -174.99(19)
C20 N4 C16 C17 1.9(3)
Zn1 N4 C16 C17 -168.10(16)
C20 N4 C16 C15 -176.18(18)
Zn1 N4 C16 C15 13.9(2)
N3 C15 C16 N4 1.2(3)
C14 C15 C16 N4 178.63(19)
N3 C15 C16 C17 -176.80(19)
C14 C15 C16 C17 0.6(3)
N4 C16 C17 C18 0.0(3)
C15 C16 C17 C18 177.9(2)
C16 C17 C18 C19 -1.7(3)
C17 C18 C19 C20 1.5(4)
C16 N4 C20 C19 -2.1(3)
Zn1 N4 C20 C19 166.41(17)
C18 C19 C20 N4 0.4(4)
C25 N5 C21 C22 -2.9(3)
Zn1 N5 C21 C22 -174.04(13)
C25 N5 C21 C26 175.22(16)
Zn1 N5 C21 C26 4.1(2)
N5 C21 C22 C23 2.3(3)
C26 C21 C22 C23 -175.87(17)
C21 C22 C23 C24 0.5(3)
C22 C23 C24 C25 -2.4(3)
C21 N5 C25 C24 0.9(3)
Zn1 N5 C25 C24 171.99(14)
C23 C24 C25 N5 1.8(3)
N3 C11 C26 C27 171.40(16)
C12 C11 C26 C27 -7.1(3)
N3 C11 C26 C1 51.5(2)
C12 C11 C26 C1 -126.99(19)
N3 C11 C26 C21 -66.9(2)
C12 C11 C26 C21 114.6(2)
N1 C1 C26 C27 170.78(17)
C2 C1 C26 C27 -7.7(3)
N1 C1 C26 C11 -69.4(2)
C2 C1 C26 C11 112.1(2)
N1 C1 C26 C21 50.8(2)
C2 C1 C26 C21 -127.7(2)
N5 C21 C26 C27 176.92(16)
C22 C21 C26 C27 -4.9(2)
N5 C21 C26 C11 55.6(2)
C22 C21 C26 C11 -126.27(19)
N5 C21 C26 C1 -63.5(2)
C22 C21 C26 C1 114.67(19)
O3 S1 C28 F1 66.11(16)
O2 S1 C28 F1 -56.17(16)
O1 S1 C28 F1 -174.94(14)
O3 S1 C28 F2 -53.51(17)
O2 S1 C28 F2 -175.78(15)
O1 S1 C28 F2 65.45(17)
O3 S1 C28 F3 -174.19(14)
O2 S1 C28 F3 63.54(16)
O1 S1 C28 F3 -55.24(16)
O5 S2 C29 F4 63.2(2)
O4 S2 C29 F4 -58.0(2)
O6 S2 C29 F4 -177.37(18)
O5 S2 C29 F6 -58.2(2)
O4 S2 C29 F6 -179.38(19)
O6 S2 C29 F6 61.3(2)
O5 S2 C29 F5 -177.75(17)
O4 S2 C29 F5 61.03(19)
O6 S2 C29 F5 -58.32(19)
